data_4070464
loop_
_publ_author_name
'Zimmermann, Melanie'
'Litlab\/o, Rannveig'
'T\"ornroos, Karl W.'
'Anwander, Reiner'

_publ_section_title
;
 &#x201C;Metastable&#x201D; Lu(GaMe4)3Reacts Like Masked [LuMe3]:
 Synthesis of an Unsolvated Lanthanide Dimethyl Complex
;
_journal_issue 23
_journal_name_full Organometallics
_journal_page_first 6646
_journal_paper_doi 10.1021/om900838h
_journal_volume 28
_journal_year 2009
_chemical_formula_moiety '2(C12 H36 Ga3 Lu), C3 H9 Ga'
_chemical_formula_sum 'C27 H81 Ga7 Lu2'
_chemical_formula_weight 1243.90
_chemical_name_systematic
; 
 ? 
;
_space_group_IT_number 2
_symmetry_cell_setting triclinic
_symmetry_space_group_name_Hall '-P 1'
_symmetry_space_group_name_H-M 'P -1'
_atom_sites_solution_hydrogens geom
_atom_sites_solution_primary direct
_atom_sites_solution_secondary difmap
_audit_creation_method SHELXL-97
_cell_angle_alpha 77.626(1)
_cell_angle_beta 86.399(1)
_cell_angle_gamma 85.495(1)
_cell_formula_units_Z 2
_cell_length_a 7.2253(2)
_cell_length_b 17.3978(5)
_cell_length_c 18.6916(6)
_cell_measurement_reflns_used 15828
_cell_measurement_temperature 100(2)
_cell_measurement_theta_max 30.16
_cell_measurement_theta_min 2.43
_cell_volume 2285.39(12)
_computing_cell_refinement
;
Bruker (2008). SAINT, version 6.45A, Bruker AXS Inc., Madison, 
Wisconsin, USA.
;
_computing_data_collection
;
Bruker (1999). SMART, version 5.054, Bruker AXS Inc., Madison, 
Wisconsin, USA.
;
_computing_data_reduction
;
Bruker (2004). SAINT, version 6.45a, Bruker AXS Inc., Madison, 
Wisconsin, USA.
;
_computing_molecular_graphics
;
Brandenburg, K. (2007). DIAMOND. Version 3.1. Crystal Impact GbR, Bonn, 
Germany.
;
_computing_publication_material
;
Bruker AXS (2003). SHELXTL. Version 6.14. Bruker AXS Inc., Madison, 
Wisconsin, USA.
;
_computing_structure_refinement
;
Sheldrick, G. M. (2008). Acta Crystallographica, A64, 112-122.
;
_computing_structure_solution
;     
Sheldrick, G. M. (2008). Acta Crystallographica, A64, 112-122.
;
_diffrn_ambient_temperature 100(2)
_diffrn_detector_area_resol_mean '48 \um'
_diffrn_measured_fraction_theta_full 0.997
_diffrn_measured_fraction_theta_max 0.997
_diffrn_measurement_device_type 'Bruker-AXS SMART 2K CCD'
_diffrn_measurement_method 'omega scans'
_diffrn_radiation_monochromator graphite
_diffrn_radiation_source 'normal-focus sealed tube'
_diffrn_radiation_type MoK\a
_diffrn_radiation_wavelength 0.71073
_diffrn_reflns_av_R_equivalents 0.0266
_diffrn_reflns_av_sigmaI/netI 0.0261
_diffrn_reflns_limit_h_max 10
_diffrn_reflns_limit_h_min -10
_diffrn_reflns_limit_k_max 24
_diffrn_reflns_limit_k_min -24
_diffrn_reflns_limit_l_max 26
_diffrn_reflns_limit_l_min -26
_diffrn_reflns_number 39265
_diffrn_reflns_theta_full 30.17
_diffrn_reflns_theta_max 30.17
_diffrn_reflns_theta_min 1.46
_exptl_absorpt_coefficient_mu 8.345
_exptl_absorpt_correction_T_max 0.1886
_exptl_absorpt_correction_T_min 0.1238
_exptl_absorpt_correction_type multi-scan
_exptl_absorpt_process_details
;
SADABS version 2008/1, G.M Sheldrick, University of 
G\"ttingen, Germany, 2008.
;
_exptl_crystal_colour colourless
_exptl_crystal_density_diffrn 1.808
_exptl_crystal_density_method 'not measured'
_exptl_crystal_description 'irregular prism'
_exptl_crystal_F_000 1204
_exptl_crystal_size_max 0.43
_exptl_crystal_size_mid 0.34
_exptl_crystal_size_min 0.30
_refine_diff_density_max 1.536
_refine_diff_density_min -0.896
_refine_diff_density_rms 0.104
_refine_ls_extinction_method none
_refine_ls_goodness_of_fit_ref 1.117
_refine_ls_hydrogen_treatment mixed
_refine_ls_matrix_type full
_refine_ls_number_parameters 448
_refine_ls_number_reflns 13491
_refine_ls_number_restraints 72
_refine_ls_restrained_S_all 1.116
_refine_ls_R_factor_all 0.0228
_refine_ls_R_factor_gt 0.0193
_refine_ls_shift/su_max 0.002
_refine_ls_shift/su_mean 0.000
_refine_ls_structure_factor_coef Fsqd
_refine_ls_weighting_details 'calc w=1/[\s^2^(Fo^2^)+(0.0139P)^2^+1.5235P] where P=(Fo^2^+2Fc^2^)/3'
_refine_ls_weighting_scheme calc
_refine_ls_wR_factor_gt 0.0464
_refine_ls_wR_factor_ref 0.0477
_reflns_number_gt 12272
_reflns_number_total 13491
_reflns_threshold_expression I>2\s(I)
_cod_data_source_file om900838h_si_001.cif
_cod_data_source_block Compound1
_cod_database_code 4070464

loop_
_symmetry_equiv_pos_as_xyz
'x, y, z'
'-x, -y, -z'

loop_
_atom_site_label
_atom_site_type_symbol
_atom_site_fract_x
_atom_site_fract_y
_atom_site_fract_z
_atom_site_U_iso_or_equiv
_atom_site_adp_type
_atom_site_occupancy
_atom_site_symmetry_multiplicity
_atom_site_calc_flag
_atom_site_refinement_flags
Lu1 Lu 0.356474(12) 0.782783(5) 0.428054(5) 0.01378(2) Uani 1 1 d .
Lu2 Lu 0.148751(12) 0.228701(5) 0.071250(5) 0.01378(2) Uani 1 1 d .
Ga1 Ga 0.58855(3) 0.631306(15) 0.434754(14) 0.01815(5) Uani 1 1 d .
Ga2 Ga 0.29412(3) 0.852565(16) 0.561114(13) 0.01970(5) Uani 1 1 d .
Ga3 Ga 0.18377(3) 0.862025(15) 0.286868(13) 0.01733(5) Uani 1 1 d .
Ga4 Ga -0.06984(3) 0.379977(15) 0.082603(14) 0.01845(5) Uani 1 1 d .
Ga5 Ga 0.16986(4) 0.170476(17) -0.068711(14) 0.02196(5) Uani 1 1 d .
Ga6 Ga 0.34392(3) 0.138942(14) 0.203695(13) 0.01650(5) Uani 1 1 d .
Ga7 Ga 0.27224(5) 0.517487(19) 0.249141(17) 0.03374(7) Uani 1 1 d .
C1 C 0.3562(3) 0.64751(14) 0.50589(13) 0.0212(4) Uani 1 1 d D
H1A H 0.379(4) 0.5935(10) 0.5345(14) 0.032 Uiso 1 1 d D
H1B H 0.228(3) 0.6550(15) 0.4889(15) 0.032 Uiso 1 1 d D
H1C H 0.361(4) 0.6815(13) 0.5427(13) 0.032 Uiso 1 1 d D
C2 C 0.6372(3) 0.73872(14) 0.36040(12) 0.0192(4) Uani 1 1 d D
H2A H 0.738(3) 0.7102(14) 0.3353(14) 0.029 Uiso 1 1 d D
H2B H 0.698(3) 0.7814(13) 0.3758(14) 0.029 Uiso 1 1 d D
H2C H 0.553(3) 0.7647(15) 0.3204(12) 0.029 Uiso 1 1 d D
C3 C 0.5160(4) 0.56120(14) 0.37180(14) 0.0267(5) Uani 1 1 d .
H3A H 0.6225 0.5253 0.3632 0.040 Uiso 1 1 calc R
H3B H 0.4763 0.5932 0.3248 0.040 Uiso 1 1 calc R
H3C H 0.4134 0.5305 0.3963 0.040 Uiso 1 1 calc R
C4 C 0.8104(3) 0.60421(16) 0.49445(14) 0.0274(5) Uani 1 1 d .
H4A H 0.9214 0.6003 0.4622 0.041 Uiso 1 1 calc R
H4B H 0.7967 0.5536 0.5287 0.041 Uiso 1 1 calc R
H4C H 0.8230 0.6454 0.5220 0.041 Uiso 1 1 calc R
C5 C 0.0807(3) 0.82309(15) 0.50088(13) 0.0216(4) Uani 1 1 d D
H5A H -0.008(4) 0.8451(14) 0.5350(12) 0.032 Uiso 1 1 d D
H5B H 0.047(4) 0.7678(9) 0.5046(14) 0.032 Uiso 1 1 d D
H5C H 0.049(4) 0.8507(14) 0.4509(9) 0.032 Uiso 1 1 d D
C6 C 0.5569(3) 0.82595(15) 0.51186(12) 0.0201(4) Uani 1 1 d D
H6A H 0.618(4) 0.8437(14) 0.5506(11) 0.030 Uiso 1 1 d D
H6B H 0.604(4) 0.8598(13) 0.4650(10) 0.030 Uiso 1 1 d D
H6C H 0.610(4) 0.7711(9) 0.5132(14) 0.030 Uiso 1 1 d D
C7 C 0.2637(4) 0.96796(16) 0.55242(16) 0.0323(6) Uani 1 1 d .
H7A H 0.3516 0.9839 0.5835 0.048 Uiso 1 1 calc R
H7B H 0.1364 0.9828 0.5682 0.048 Uiso 1 1 calc R
H7C H 0.2880 0.9944 0.5013 0.048 Uiso 1 1 calc R
C8 C 0.2856(4) 0.78081(17) 0.65853(13) 0.0310(6) Uani 1 1 d .
H8A H 0.4056 0.7506 0.6665 0.047 Uiso 1 1 calc R
H8B H 0.1874 0.7445 0.6609 0.047 Uiso 1 1 calc R
H8C H 0.2598 0.8117 0.6965 0.047 Uiso 1 1 calc R
C9 C 0.3566(3) 0.91557(13) 0.34669(13) 0.0201(4) Uani 1 1 d D
H9A H 0.332(4) 0.9675(12) 0.3129(12) 0.030 Uiso 1 1 d D
H9B H 0.493(2) 0.9053(16) 0.3434(14) 0.030 Uiso 1 1 d D
H9C H 0.319(4) 0.9238(16) 0.3965(9) 0.030 Uiso 1 1 d D
C10 C 0.1540(3) 0.74367(14) 0.34142(13) 0.0202(4) Uani 1 1 d D
H10A H 0.087(3) 0.7371(17) 0.2989(10) 0.030 Uiso 1 1 d D
H10B H 0.068(3) 0.7338(17) 0.3856(10) 0.030 Uiso 1 1 d D
H10C H 0.256(3) 0.7015(14) 0.3471(14) 0.030 Uiso 1 1 d D
C11 C -0.0656(3) 0.91690(15) 0.28924(14) 0.0246(5) Uani 1 1 d .
H11A H -0.1462 0.8974 0.2577 0.037 Uiso 1 1 calc R
H11B H -0.0557 0.9737 0.2715 0.037 Uiso 1 1 calc R
H11C H -0.1188 0.9068 0.3396 0.037 Uiso 1 1 calc R
C12 C 0.3189(4) 0.85858(16) 0.19200(13) 0.0267(5) Uani 1 1 d .
H12A H 0.3150 0.8059 0.1815 0.040 Uiso 1 1 calc R
H12B H 0.4485 0.8703 0.1946 0.040 Uiso 1 1 calc R
H12C H 0.2602 0.8979 0.1529 0.040 Uiso 1 1 calc R
C13 C 0.1399(3) 0.36791(14) 0.00112(13) 0.0220(4) Uani 1 1 d D
H13A H 0.120(4) 0.4247(9) -0.0229(14) 0.033 Uiso 1 1 d D
H13B H 0.129(4) 0.3373(14) -0.0366(13) 0.033 Uiso 1 1 d D
H13C H 0.272(3) 0.3614(15) 0.0148(15) 0.033 Uiso 1 1 d D
C14 C -0.1068(3) 0.26935(14) 0.15272(12) 0.0191(4) Uani 1 1 d D
H14A H -0.198(3) 0.2958(14) 0.1826(13) 0.029 Uiso 1 1 d D
H14B H -0.014(3) 0.2396(14) 0.1890(13) 0.029 Uiso 1 1 d D
H14C H -0.171(3) 0.2260(13) 0.1388(14) 0.029 Uiso 1 1 d D
C15 C -0.3089(3) 0.41212(15) 0.03503(14) 0.0253(5) Uani 1 1 d .
H15A H -0.2953 0.4601 -0.0029 0.038 Uiso 1 1 calc R
H15B H -0.4051 0.4224 0.0718 0.038 Uiso 1 1 calc R
H15C H -0.3448 0.3698 0.0127 0.038 Uiso 1 1 calc R
C16 C 0.0264(4) 0.44618(15) 0.14438(14) 0.0295(5) Uani 1 1 d .
H16A H 0.1326 0.4735 0.1184 0.044 Uiso 1 1 calc R
H16B H 0.0661 0.4126 0.1907 0.044 Uiso 1 1 calc R
H16C H -0.0718 0.4851 0.1545 0.044 Uiso 1 1 calc R
C17 C 0.4017(3) 0.19403(15) -0.01435(13) 0.0216(4) Uani 1 1 d D
H17A H 0.477(4) 0.1719(14) -0.0515(11) 0.032 Uiso 1 1 d D
H17B H 0.437(4) 0.1634(14) 0.0340(9) 0.032 Uiso 1 1 d D
H17C H 0.434(4) 0.2495(9) -0.0181(14) 0.032 Uiso 1 1 d D
C18 C -0.0790(3) 0.19314(16) -0.00775(13) 0.0231(5) Uani 1 1 d D
H18A H -0.145(4) 0.1792(15) -0.0471(11) 0.035 Uiso 1 1 d D
H18B H -0.129(4) 0.2464(10) -0.0033(14) 0.035 Uiso 1 1 d D
H18C H -0.115(4) 0.1555(13) 0.0377(10) 0.035 Uiso 1 1 d D
C19 C 0.1594(4) 0.24935(19) -0.16192(13) 0.0336(6) Uani 1 1 d .
H19A H 0.1896 0.2231 -0.2030 0.050 Uiso 1 1 calc R
H19B H 0.2494 0.2888 -0.1624 0.050 Uiso 1 1 calc R
H19C H 0.0341 0.2753 -0.1666 0.050 Uiso 1 1 calc R
C20 C 0.1932(4) 0.05650(18) -0.06711(16) 0.0367(6) Uani 1 1 d .
H20A H 0.3171 0.0421 -0.0866 0.055 Uiso 1 1 calc R
H20B H 0.0988 0.0437 -0.0974 0.055 Uiso 1 1 calc R
H20C H 0.1752 0.0270 -0.0166 0.055 Uiso 1 1 calc R
C21 C 0.3792(3) 0.25808(13) 0.15288(13) 0.0190(4) Uani 1 1 d D
H21A H 0.462(3) 0.2617(17) 0.1933(11) 0.029 Uiso 1 1 d D
H21B H 0.286(3) 0.3024(14) 0.1511(14) 0.029 Uiso 1 1 d D
H21C H 0.459(3) 0.2685(17) 0.1074(10) 0.029 Uiso 1 1 d D
C22 C 0.1568(3) 0.09180(14) 0.14467(13) 0.0201(4) Uani 1 1 d D
H22A H 0.185(4) 0.0390(12) 0.1767(12) 0.030 Uiso 1 1 d D
H22B H 0.187(4) 0.0853(16) 0.0943(9) 0.030 Uiso 1 1 d D
H22C H 0.022(2) 0.1051(16) 0.1520(14) 0.030 Uiso 1 1 d D
C23 C 0.2261(4) 0.13767(16) 0.30290(13) 0.0260(5) Uani 1 1 d .
H23A H 0.3068 0.1062 0.3401 0.039 Uiso 1 1 calc R
H23B H 0.1056 0.1145 0.3068 0.039 Uiso 1 1 calc R
H23C H 0.2079 0.1917 0.3107 0.039 Uiso 1 1 calc R
C24 C 0.5894(3) 0.08259(15) 0.19313(14) 0.0243(5) Uani 1 1 d .
H24A H 0.5773 0.0256 0.2081 0.036 Uiso 1 1 calc R
H24B H 0.6769 0.0987 0.2242 0.036 Uiso 1 1 calc R
H24C H 0.6355 0.0956 0.1418 0.036 Uiso 1 1 calc R
C25 C 0.0391(4) 0.53547(19) 0.30449(16) 0.0382(6) Uani 1 1 d .
H25A H -0.0146 0.4849 0.3247 0.057 Uiso 1 1 calc R
H25B H -0.0484 0.5697 0.2718 0.057 Uiso 1 1 calc R
H25C H 0.0638 0.5608 0.3446 0.057 Uiso 1 1 calc R
C26 C 0.3583(6) 0.6043(2) 0.17196(19) 0.0556(9) Uani 1 1 d .
H26A H 0.3648 0.6514 0.1924 0.083 Uiso 1 1 calc R
H26B H 0.2712 0.6158 0.1323 0.083 Uiso 1 1 calc R
H26C H 0.4819 0.5892 0.1526 0.083 Uiso 1 1 calc R
C27 C 0.4167(6) 0.4162(2) 0.2703(2) 0.0681(13) Uani 1 1 d .
H27A H 0.3333 0.3741 0.2900 0.102 Uiso 1 1 calc R
H27B H 0.5085 0.4174 0.3064 0.102 Uiso 1 1 calc R
H27C H 0.4808 0.4062 0.2250 0.102 Uiso 1 1 calc R

loop_
_atom_site_aniso_label
_atom_site_aniso_U_11
_atom_site_aniso_U_22
_atom_site_aniso_U_33
_atom_site_aniso_U_23
_atom_site_aniso_U_13
_atom_site_aniso_U_12
Lu1 0.01342(4) 0.01485(4) 0.01249(4) -0.00106(3) -0.00248(3) -0.00092(3)
Lu2 0.01353(4) 0.01511(4) 0.01230(4) -0.00126(3) -0.00257(3) -0.00149(3)
Ga1 0.01734(11) 0.01663(11) 0.01957(12) -0.00126(9) -0.00444(9) 0.00034(9)
Ga2 0.01995(12) 0.02398(13) 0.01559(11) -0.00566(9) -0.00106(9) 0.00022(10)
Ga3 0.01853(11) 0.01783(11) 0.01430(11) -0.00051(9) -0.00350(8) 0.00128(9)
Ga4 0.01963(11) 0.01623(11) 0.01880(11) -0.00150(9) -0.00544(9) 0.00069(9)
Ga5 0.02145(12) 0.03071(14) 0.01554(11) -0.00802(10) -0.00098(9) -0.00404(10)
Ga6 0.01708(11) 0.01652(11) 0.01498(11) -0.00139(8) -0.00348(8) 0.00151(9)
Ga7 0.03951(17) 0.03132(16) 0.03278(16) -0.01313(13) -0.00772(13) 0.00560(13)
C1 0.0196(10) 0.0212(11) 0.0192(10) 0.0040(8) -0.0019(8) -0.0017(8)
C2 0.0189(10) 0.0210(11) 0.0172(10) -0.0030(8) -0.0002(8) -0.0010(8)
C3 0.0310(13) 0.0181(11) 0.0323(13) -0.0069(10) -0.0066(10) -0.0012(9)
C4 0.0222(11) 0.0286(13) 0.0287(13) 0.0009(10) -0.0082(9) 0.0007(10)
C5 0.0162(10) 0.0269(12) 0.0209(11) -0.0036(9) 0.0003(8) -0.0005(9)
C6 0.0166(10) 0.0267(12) 0.0180(10) -0.0064(9) -0.0030(8) -0.0016(8)
C7 0.0361(14) 0.0293(14) 0.0341(14) -0.0134(11) 0.0001(11) -0.0014(11)
C8 0.0324(13) 0.0412(15) 0.0163(11) -0.0016(10) 0.0010(9) 0.0030(11)
C9 0.0230(11) 0.0162(10) 0.0198(10) -0.0005(8) -0.0026(8) -0.0022(8)
C10 0.0196(10) 0.0183(10) 0.0221(11) -0.0013(8) -0.0077(8) -0.0003(8)
C11 0.0219(11) 0.0234(12) 0.0261(12) -0.0005(9) -0.0052(9) 0.0041(9)
C12 0.0320(13) 0.0291(13) 0.0177(11) -0.0032(9) -0.0020(9) 0.0021(10)
C13 0.0231(11) 0.0205(11) 0.0200(11) 0.0014(9) -0.0024(9) -0.0015(9)
C14 0.0179(10) 0.0205(11) 0.0174(10) -0.0013(8) 0.0005(8) -0.0002(8)
C15 0.0211(11) 0.0239(12) 0.0273(12) 0.0027(9) -0.0065(9) 0.0029(9)
C16 0.0386(14) 0.0231(12) 0.0283(13) -0.0061(10) -0.0100(11) -0.0018(10)
C17 0.0159(10) 0.0297(12) 0.0191(10) -0.0052(9) 0.0000(8) -0.0012(9)
C18 0.0208(11) 0.0319(13) 0.0183(11) -0.0072(9) -0.0037(8) -0.0060(9)
C19 0.0328(14) 0.0507(18) 0.0167(11) -0.0044(11) -0.0033(10) -0.0039(12)
C20 0.0413(16) 0.0373(16) 0.0363(15) -0.0184(13) 0.0053(12) -0.0082(12)
C21 0.0181(10) 0.0176(10) 0.0215(11) -0.0027(8) -0.0062(8) -0.0015(8)
C22 0.0218(11) 0.0170(10) 0.0210(11) -0.0021(8) -0.0026(8) -0.0017(8)
C23 0.0302(12) 0.0299(13) 0.0167(10) -0.0040(9) -0.0003(9) 0.0009(10)
C24 0.0214(11) 0.0215(11) 0.0286(12) -0.0039(9) -0.0021(9) 0.0040(9)
C25 0.0420(16) 0.0413(17) 0.0335(15) -0.0122(13) -0.0049(12) -0.0014(13)
C26 0.065(2) 0.066(2) 0.0401(18) -0.0155(17) -0.0002(16) -0.022(2)
C27 0.075(3) 0.054(2) 0.090(3) -0.047(2) -0.049(2) 0.030(2)

loop_
_atom_type_symbol
_atom_type_description
_atom_type_scat_dispersion_real
_atom_type_scat_dispersion_imag
_atom_type_scat_source
C C 0.0033 0.0016 'International Tables Vol C Tables 4.2.6.8 and 6.1.1.4'
H H 0.0000 0.0000 'International Tables Vol C Tables 4.2.6.8 and 6.1.1.4'
Ga Ga 0.2307 1.6083 'International Tables Vol C Tables 4.2.6.8 and 6.1.1.4'
Lu Lu -0.4720 5.8584 'International Tables Vol C Tables 4.2.6.8 and 6.1.1.4'

loop_
_geom_angle_atom_site_label_1
_geom_angle_atom_site_label_2
_geom_angle_atom_site_label_3
_geom_angle
C6 Lu1 C9 89.92(8)
C6 Lu1 C2 89.66(8)
C9 Lu1 C2 90.46(8)
C6 Lu1 C10 178.19(8)
C9 Lu1 C10 88.28(8)
C2 Lu1 C10 90.54(8)
C6 Lu1 C5 88.89(8)
C9 Lu1 C5 91.65(8)
C2 Lu1 C5 177.45(8)
C10 Lu1 C5 90.97(8)
C6 Lu1 C1 91.71(8)
C9 Lu1 C1 178.02(8)
C2 Lu1 C1 88.41(8)
C10 Lu1 C1 90.10(8)
C5 Lu1 C1 89.52(8)
C6 Lu1 Ga2 44.46(5)
C9 Lu1 Ga2 91.40(5)
C2 Lu1 Ga2 134.07(5)
C10 Lu1 Ga2 135.39(6)
C5 Lu1 Ga2 44.43(6)
C1 Lu1 Ga2 90.56(6)
C6 Lu1 Ga1 91.89(6)
C9 Lu1 Ga1 134.62(6)
C2 Lu1 Ga1 44.24(5)
C10 Lu1 Ga1 89.50(5)
C5 Lu1 Ga1 133.71(6)
C1 Lu1 Ga1 44.19(6)
Ga2 Lu1 Ga1 120.226(8)
C6 Lu1 Ga3 134.09(6)
C9 Lu1 Ga3 44.18(5)
C2 Lu1 Ga3 91.02(5)
C10 Lu1 Ga3 44.10(5)
C5 Lu1 Ga3 91.49(6)
C1 Lu1 Ga3 134.20(6)
Ga2 Lu1 Ga3 120.617(8)
Ga1 Lu1 Ga3 119.152(7)
C6 Lu1 H1B 109.9(5)
C9 Lu1 H1B 156.4(4)
C2 Lu1 H1B 102.0(6)
C10 Lu1 H1B 71.8(4)
C5 Lu1 H1B 76.6(6)
C1 Lu1 H1B 22.9(3)
Ga2 Lu1 H1B 94.1(6)
Ga1 Lu1 H1B 59.8(5)
Ga3 Lu1 H1B 114.8(4)
C6 Lu1 H1C 72.5(4)
C9 Lu1 H1C 158.6(4)
C2 Lu1 H1C 101.1(6)
C10 Lu1 H1C 109.3(4)
C5 Lu1 H1C 76.4(6)
C1 Lu1 H1C 23.3(3)
Ga2 Lu1 H1C 67.6(4)
Ga1 Lu1 H1C 60.0(5)
Ga3 Lu1 H1C 151.3(5)
H1B Lu1 H1C 37.5(5)
C6 Lu1 H2C 106.9(5)
C9 Lu1 H2C 75.1(6)
C2 Lu1 H2C 23.4(3)
C10 Lu1 H2C 72.8(5)
C5 Lu1 H2C 159.1(4)
C1 Lu1 H2C 103.3(6)
Ga2 Lu1 H2C 149.2(6)
Ga1 Lu1 H2C 61.1(5)
Ga3 Lu1 H2C 67.7(4)
H1B Lu1 H2C 109.4(9)
H1C Lu1 H2C 120.9(7)
C6 Lu1 H5C 102.9(6)
C9 Lu1 H5C 73.9(5)
C2 Lu1 H5C 159.6(3)
C10 Lu1 H5C 76.4(6)
C5 Lu1 H5C 22.9(3)
C1 Lu1 H5C 106.8(5)
Ga2 Lu1 H5C 60.9(5)
Ga1 Lu1 H5C 148.4(6)
Ga3 Lu1 H5C 68.7(4)
H1B Lu1 H5C 88.8(7)
H1C Lu1 H5C 97.9(7)
H2C Lu1 H5C 136.4(5)
C6 Lu1 H6B 23.1(3)
C9 Lu1 H6B 70.4(4)
C2 Lu1 H6B 78.0(6)
C10 Lu1 H6B 155.4(3)
C5 Lu1 H6B 101.4(6)
C1 Lu1 H6B 111.0(4)
Ga2 Lu1 H6B 59.7(5)
Ga1 Lu1 H6B 96.9(6)
Ga3 Lu1 H6B 113.7(4)
H1B Lu1 H6B 131.6(6)
H1C Lu1 H6B 94.4(6)
H2C Lu1 H6B 89.6(7)
H5C Lu1 H6B 107.7(9)
C6 Lu1 H6C 23.3(3)
C9 Lu1 H6C 107.9(5)
C2 Lu1 H6C 75.2(6)
C10 Lu1 H6C 158.2(4)
C5 Lu1 H6C 102.8(6)
C1 Lu1 H6C 73.4(5)
Ga2 Lu1 H6C 60.7(5)
Ga1 Lu1 H6C 68.8(4)
Ga3 Lu1 H6C 149.6(6)
H1B Lu1 H6C 94.8(6)
H1C Lu1 H6C 59.1(8)
H2C Lu1 H6C 96.8(7)
H5C Lu1 H6C 121.5(7)
H6B Lu1 H6C 37.6(5)
C6 Lu1 H9C 75.9(6)
C9 Lu1 H9C 23.4(3)
C2 Lu1 H9C 108.6(5)
C10 Lu1 H9C 102.4(6)
C5 Lu1 H9C 73.0(5)
C1 Lu1 H9C 158.5(4)
Ga2 Lu1 H9C 68.3(4)
Ga1 Lu1 H9C 151.1(6)
Ga3 Lu1 H9C 60.6(5)
H1B Lu1 H9C 149.0(7)
H1C Lu1 H9C 135.9(5)
H2C Lu1 H9C 97.1(7)
H5C Lu1 H9C 60.4(8)
H6B Lu1 H9C 62.1(8)
H6C Lu1 H9C 97.8(7)
C6 Lu1 H10C 158.1(4)
C9 Lu1 H10C 102.5(6)
C2 Lu1 H10C 72.4(5)
C10 Lu1 H10C 23.2(3)
C5 Lu1 H10C 108.5(5)
C1 Lu1 H10C 75.6(6)
Ga2 Lu1 H10C 150.5(6)
Ga1 Lu1 H10C 66.5(4)
Ga3 Lu1 H10C 60.7(5)
H1B Lu1 H10C 63.4(8)
H1C Lu1 H10C 98.1(7)
H2C Lu1 H10C 60.3(8)
H5C Lu1 H10C 97.9(7)
H6B Lu1 H10C 149.6(8)
H6C Lu1 H10C 135.2(5)
H9C Lu1 H10C 121.3(7)
C18 Lu2 C14 90.58(8)
C18 Lu2 C17 88.91(8)
C14 Lu2 C17 177.31(8)
C18 Lu2 C22 89.25(8)
C14 Lu2 C22 90.71(8)
C17 Lu2 C22 91.92(8)
C18 Lu2 C21 177.48(8)
C14 Lu2 C21 89.91(8)
C17 Lu2 C21 90.71(8)
C22 Lu2 C21 88.27(8)
C18 Lu2 C13 92.03(8)
C14 Lu2 C13 87.98(8)
C17 Lu2 C13 89.39(8)
C22 Lu2 C13 178.18(8)
C21 Lu2 C13 90.46(8)
C18 Lu2 Ga5 44.47(6)
C14 Lu2 Ga5 134.95(5)
C17 Lu2 Ga5 44.44(5)
C22 Lu2 Ga5 91.24(5)
C21 Lu2 Ga5 135.13(5)
C13 Lu2 Ga5 90.58(6)
C18 Lu2 Ga6 133.37(6)
C14 Lu2 Ga6 89.38(5)
C17 Lu2 Ga6 92.89(6)
C22 Lu2 Ga6 44.13(5)
C21 Lu2 Ga6 44.16(5)
C13 Lu2 Ga6 134.55(6)
Ga5 Lu2 Ga6 121.440(8)
C18 Lu2 Ga4 92.64(6)
C14 Lu2 Ga4 44.00(5)
C17 Lu2 Ga4 133.38(6)
C22 Lu2 Ga4 134.67(5)
C21 Lu2 Ga4 89.43(5)
C13 Lu2 Ga4 43.99(6)
Ga5 Lu2 Ga4 120.543(8)
Ga6 Lu2 Ga4 118.017(7)
C18 Lu2 H13B 73.8(5)
C14 Lu2 H13B 101.6(6)
C17 Lu2 H13B 75.7(6)
C22 Lu2 H13B 158.9(4)
C21 Lu2 H13B 108.6(5)
C13 Lu2 H13B 22.9(3)
Ga5 Lu2 H13B 68.0(4)
Ga6 Lu2 H13B 151.1(5)
Ga4 Lu2 H13B 60.2(5)
C18 Lu2 H13C 110.9(4)
C14 Lu2 H13C 100.1(6)
C17 Lu2 H13C 77.6(6)
C22 Lu2 H13C 156.8(4)
C21 Lu2 H13C 71.4(4)
C13 Lu2 H13C 22.8(3)
Ga5 Lu2 H13C 95.4(6)
Ga6 Lu2 H13C 114.9(4)
Ga4 Lu2 H13C 58.4(5)
H13B Lu2 H13C 37.2(5)
C18 Lu2 H14B 107.8(5)
C14 Lu2 H14B 23.7(3)
C17 Lu2 H14B 158.4(3)
C22 Lu2 H14B 75.2(5)
C21 Lu2 H14B 71.9(5)
C13 Lu2 H14B 103.2(6)
Ga5 Lu2 H14B 150.2(6)
Ga6 Lu2 H14B 65.8(4)
Ga4 Lu2 H14B 61.1(5)
H13B Lu2 H14B 121.4(7)
H13C Lu2 H14B 107.6(9)
C18 Lu2 H17B 102.7(6)
C14 Lu2 H17B 159.3(4)
C17 Lu2 H17B 23.1(3)
C22 Lu2 H17B 73.9(5)
C21 Lu2 H17B 76.1(6)
C13 Lu2 H17B 107.1(5)
Ga5 Lu2 H17B 60.8(5)
Ga6 Lu2 H17B 69.9(4)
Ga4 Lu2 H17B 148.3(6)
H13B Lu2 H17B 97.4(7)
H13C Lu2 H17B 90.0(8)
H14B Lu2 H17B 135.7(5)
C18 Lu2 H18B 23.0(3)
C14 Lu2 H18B 75.8(6)
C17 Lu2 H18B 102.9(6)
C22 Lu2 H18B 106.7(5)
C21 Lu2 H18B 159.2(4)
C13 Lu2 H18B 74.2(5)
Ga5 Lu2 H18B 60.6(5)
Ga6 Lu2 H18B 147.8(6)
Ga4 Lu2 H18B 69.8(4)
H13B Lu2 H18B 61.0(8)
H13C Lu2 H18B 95.9(6)
H14B Lu2 H18B 97.5(7)
H17B Lu2 H18B 121.4(7)
C18 Lu2 H21B 159.1(3)
C14 Lu2 H21B 73.0(5)
C17 Lu2 H21B 106.9(5)
C22 Lu2 H21B 103.5(5)
C21 Lu2 H21B 22.8(3)
C13 Lu2 H21B 74.9(5)
Ga5 Lu2 H21B 148.9(6)
Ga6 Lu2 H21B 61.0(5)
Ga4 Lu2 H21B 66.6(4)
H13B Lu2 H21B 96.5(7)
H13C Lu2 H21B 61.2(8)
H14B Lu2 H21B 60.9(8)
H17B Lu2 H21B 96.8(7)
H18B Lu2 H21B 136.4(5)
C18 Lu2 H22B 76.4(6)
C14 Lu2 H22B 109.6(4)
C17 Lu2 H22B 72.9(4)
C22 Lu2 H22B 23.0(3)
C21 Lu2 H22B 101.1(6)
C13 Lu2 H22B 158.8(3)
Ga5 Lu2 H22B 68.6(4)
Ga6 Lu2 H22B 60.0(5)
Ga4 Lu2 H22B 152.0(5)
H13B Lu2 H22B 136.6(5)
H13C Lu2 H22B 149.5(7)
H14B Lu2 H22B 97.4(7)
H17B Lu2 H22B 59.6(8)
H18B Lu2 H22B 97.9(7)
H21B Lu2 H22B 120.8(7)
C4 Ga1 C3 121.29(11)
C4 Ga1 C1 108.00(10)
C3 Ga1 C1 106.86(10)
C4 Ga1 C2 106.29(10)
C3 Ga1 C2 104.15(10)
C1 Ga1 C2 109.93(9)
C4 Ga1 Lu1 122.27(8)
C3 Ga1 Lu1 116.37(7)
C1 Ga1 Lu1 55.09(6)
C2 Ga1 Lu1 54.86(6)
C7 Ga2 C8 120.41(12)
C7 Ga2 C6 107.75(11)
C8 Ga2 C6 105.41(10)
C7 Ga2 C5 106.32(11)
C8 Ga2 C5 107.11(11)
C6 Ga2 C5 109.58(9)
C7 Ga2 Lu1 120.98(8)
C8 Ga2 Lu1 118.61(8)
C6 Ga2 Lu1 54.55(6)
C5 Ga2 Lu1 55.04(6)
C11 Ga3 C12 120.32(10)
C11 Ga3 C10 106.49(10)
C12 Ga3 C10 106.60(10)
C11 Ga3 C9 107.18(10)
C12 Ga3 C9 106.53(10)
C10 Ga3 C9 109.45(9)
C11 Ga3 Lu1 119.61(7)
C12 Ga3 Lu1 120.07(8)
C10 Ga3 Lu1 54.75(6)
C9 Ga3 Lu1 54.70(6)
C15 Ga4 C16 119.85(11)
C15 Ga4 C14 105.77(10)
C16 Ga4 C14 105.71(10)
C15 Ga4 C13 108.82(10)
C16 Ga4 C13 106.71(11)
C14 Ga4 C13 109.71(9)
C15 Ga4 Lu2 122.30(8)
C16 Ga4 Lu2 117.78(8)
C14 Ga4 Lu2 54.64(6)
C13 Ga4 Lu2 55.09(6)
C20 Ga5 C19 121.36(12)
C20 Ga5 C17 106.25(12)
C19 Ga5 C17 106.61(11)
C20 Ga5 C18 107.21(11)
C19 Ga5 C18 105.57(11)
C17 Ga5 C18 109.53(9)
C20 Ga5 Lu2 120.54(9)
C19 Ga5 Lu2 118.10(9)
C17 Ga5 Lu2 54.80(6)
C18 Ga5 Lu2 54.74(6)
C24 Ga6 C23 119.96(11)
C24 Ga6 C22 107.05(10)
C23 Ga6 C22 107.16(10)
C24 Ga6 C21 105.54(10)
C23 Ga6 C21 107.36(10)
C22 Ga6 C21 109.52(9)
C24 Ga6 Lu2 120.63(7)
C23 Ga6 Lu2 119.41(8)
C22 Ga6 Lu2 54.77(6)
C21 Ga6 Lu2 54.78(6)
C27 Ga7 C25 121.14(19)
C27 Ga7 C26 120.6(2)
C25 Ga7 C26 118.24(16)
Ga1 C1 Lu1 80.73(7)
Ga1 C1 H1A 90.4(17)
Lu1 C1 H1A 170.1(17)
Ga1 C1 H1B 122.0(16)
Lu1 C1 H1B 78.8(16)
H1A C1 H1B 109.9(18)
Ga1 C1 H1C 120.9(17)
Lu1 C1 H1C 77.1(16)
H1A C1 H1C 104.2(17)
H1B C1 H1C 106.2(17)
Ga1 C2 Lu1 80.89(7)
Ga1 C2 H2A 88.9(16)
Lu1 C2 H2A 168.0(16)
Ga1 C2 H2B 121.2(16)
Lu1 C2 H2B 85.5(15)
H2A C2 H2B 105.4(17)
Ga1 C2 H2C 124.4(16)
Lu1 C2 H2C 76.7(15)
H2A C2 H2C 104.4(17)
H2B C2 H2C 107.0(17)
Ga1 C3 H3A 109.5
Ga1 C3 H3B 109.5
H3A C3 H3B 109.5
Ga1 C3 H3C 109.5
H3A C3 H3C 109.5
H3B C3 H3C 109.5
Ga1 C4 H4A 109.5
Ga1 C4 H4B 109.5
H4A C4 H4B 109.5
Ga1 C4 H4C 109.5
H4A C4 H4C 109.5
H4B C4 H4C 109.5
Ga2 C5 Lu1 80.53(7)
Ga2 C5 H5A 86.6(16)
Lu1 C5 H5A 166.9(17)
Ga2 C5 H5B 123.1(16)
Lu1 C5 H5B 84.2(16)
H5A C5 H5B 105.4(18)
Ga2 C5 H5C 125.2(17)
Lu1 C5 H5C 79.0(16)
H5A C5 H5C 106.5(18)
H5B C5 H5C 104.6(17)
Ga2 C6 Lu1 80.99(7)
Ga2 C6 H6A 89.6(16)
Lu1 C6 H6A 170.4(16)
Ga2 C6 H6B 121.4(16)
Lu1 C6 H6B 82.2(15)
H6A C6 H6B 104.5(17)
Ga2 C6 H6C 123.3(16)
Lu1 C6 H6C 78.6(16)
H6A C6 H6C 105.4(17)
H6B C6 H6C 107.4(17)
Ga2 C7 H7A 109.5
Ga2 C7 H7B 109.5
H7A C7 H7B 109.5
Ga2 C7 H7C 109.5
H7A C7 H7C 109.5
H7B C7 H7C 109.5
Ga2 C8 H8A 109.5
Ga2 C8 H8B 109.5
H8A C8 H8B 109.5
Ga2 C8 H8C 109.5
H8A C8 H8C 109.5
H8B C8 H8C 109.5
Ga3 C9 Lu1 81.12(7)
Ga3 C9 H9A 90.4(16)
Lu1 C9 H9A 169.2(16)
Ga3 C9 H9B 120.4(16)
Lu1 C9 H9B 85.2(16)
H9A C9 H9B 104.9(17)
Ga3 C9 H9C 121.9(17)
Lu1 C9 H9C 73.5(16)
H9A C9 H9C 106.0(17)
H9B C9 H9C 108.7(18)
Ga3 C10 Lu1 81.14(8)
Ga3 C10 H10A 87.6(17)
Lu1 C10 H10A 167.4(17)
Ga3 C10 H10B 117.8(17)
Lu1 C10 H10B 82.2(15)
H10A C10 H10B 108.4(18)
Ga3 C10 H10C 124.7(16)
Lu1 C10 H10C 77.2(15)
H10A C10 H10C 105.0(17)
H10B C10 H10C 108.8(18)
Ga3 C11 H11A 109.5
Ga3 C11 H11B 109.5
H11A C11 H11B 109.5
Ga3 C11 H11C 109.5
H11A C11 H11C 109.5
H11B C11 H11C 109.5
Ga3 C12 H12A 109.5
Ga3 C12 H12B 109.5
H12A C12 H12B 109.5
Ga3 C12 H12C 109.5
H12A C12 H12C 109.5
H12B C12 H12C 109.5
Ga4 C13 Lu2 80.92(8)
Ga4 C13 H13A 91.3(17)
Lu2 C13 H13A 172.0(17)
Ga4 C13 H13B 123.7(17)
Lu2 C13 H13B 76.2(16)
H13A C13 H13B 107.1(18)
Ga4 C13 H13C 118.7(17)
Lu2 C13 H13C 80.7(16)
H13A C13 H13C 104.8(17)
H13B C13 H13C 107.3(18)
Ga4 C14 Lu2 81.35(7)
Ga4 C14 H14A 88.6(16)
Lu2 C14 H14A 168.7(16)
Ga4 C14 H14B 125.2(16)
Lu2 C14 H14B 77.6(15)
H14A C14 H14B 104.5(17)
Ga4 C14 H14C 124.0(16)
Lu2 C14 H14C 83.4(15)
H14A C14 H14C 106.7(17)
H14B C14 H14C 103.1(17)
Ga4 C15 H15A 109.5
Ga4 C15 H15B 109.5
H15A C15 H15B 109.5
Ga4 C15 H15C 109.5
H15A C15 H15C 109.5
H15B C15 H15C 109.5
Ga4 C16 H16A 109.5
Ga4 C16 H16B 109.5
H16A C16 H16B 109.5
Ga4 C16 H16C 109.5
H16A C16 H16C 109.5
H16B C16 H16C 109.5
Ga5 C17 Lu2 80.76(7)
Ga5 C17 H17A 85.3(17)
Lu2 C17 H17A 164.9(17)
Ga5 C17 H17B 123.2(17)
Lu2 C17 H17B 75.7(16)
H17A C17 H17B 107.5(18)
Ga5 C17 H17C 120.1(16)
Lu2 C17 H17C 83.8(16)
H17A C17 H17C 108.6(18)
H17B C17 H17C 107.8(18)
Ga5 C18 Lu2 80.80(8)
Ga5 C18 H18A 86.6(17)
Lu2 C18 H18A 167.1(17)
Ga5 C18 H18B 123.8(17)
Lu2 C18 H18B 78.6(16)
H18A C18 H18B 106.5(18)
Ga5 C18 H18C 120.1(17)
Lu2 C18 H18C 83.0(16)
H18A C18 H18C 106.0(18)
H18B C18 H18C 108.3(18)
Ga5 C19 H19A 109.5
Ga5 C19 H19B 109.5
H19A C19 H19B 109.5
Ga5 C19 H19C 109.5
H19A C19 H19C 109.5
H19B C19 H19C 109.5
Ga5 C20 H20A 109.5
Ga5 C20 H20B 109.5
H20A C20 H20B 109.5
Ga5 C20 H20C 109.5
H20A C20 H20C 109.5
H20B C20 H20C 109.5
Ga6 C21 Lu2 81.06(7)
Ga6 C21 H21A 89.0(16)
Lu2 C21 H21A 168.9(16)
Ga6 C21 H21B 126.5(16)
Lu2 C21 H21B 77.6(15)
H21A C21 H21B 105.0(17)
Ga6 C21 H21C 117.5(16)
Lu2 C21 H21C 83.9(15)
H21A C21 H21C 105.1(17)
H21B C21 H21C 108.2(18)
Ga6 C22 Lu2 81.10(7)
Ga6 C22 H22A 88.7(16)
Lu2 C22 H22A 168.7(16)
Ga6 C22 H22B 121.7(16)
Lu2 C22 H22B 76.0(16)
H22A C22 H22B 105.8(17)
Ga6 C22 H22C 118.3(16)
Lu2 C22 H22C 82.4(16)
H22A C22 H22C 106.8(17)
H22B C22 H22C 110.9(18)
Ga6 C23 H23A 109.5
Ga6 C23 H23B 109.5
H23A C23 H23B 109.5
Ga6 C23 H23C 109.5
H23A C23 H23C 109.5
H23B C23 H23C 109.5
Ga6 C24 H24A 109.5
Ga6 C24 H24B 109.5
H24A C24 H24B 109.5
Ga6 C24 H24C 109.5
H24A C24 H24C 109.5
H24B C24 H24C 109.5
Ga7 C25 H25A 109.5
Ga7 C25 H25B 109.5
H25A C25 H25B 109.5
Ga7 C25 H25C 109.5
H25A C25 H25C 109.5
H25B C25 H25C 109.5
Ga7 C26 H26A 109.5
Ga7 C26 H26B 109.5
H26A C26 H26B 109.5
Ga7 C26 H26C 109.5
H26A C26 H26C 109.5
H26B C26 H26C 109.5
Ga7 C27 H27A 109.5
Ga7 C27 H27B 109.5
H27A C27 H27B 109.5
Ga7 C27 H27C 109.5
H27A C27 H27C 109.5
H27B C27 H27C 109.5

loop_
_geom_bond_atom_site_label_1
_geom_bond_atom_site_label_2
_geom_bond_distance
Lu1 C6 2.465(2)
Lu1 C9 2.479(2)
Lu1 C2 2.480(2)
Lu1 C10 2.480(2)
Lu1 C5 2.483(2)
Lu1 C1 2.488(2)
Lu1 Ga2 2.9883(3)
Lu1 Ga1 2.9939(3)
Lu1 Ga3 3.0010(3)
Lu1 H1B 2.49(3)
Lu1 H1C 2.47(3)
Lu1 H2C 2.45(3)
Lu1 H5C 2.49(3)
Lu1 H6B 2.53(3)
Lu1 H6C 2.47(3)
Lu1 H9C 2.39(3)
Lu1 H10C 2.46(3)
Lu2 C18 2.475(2)
Lu2 C14 2.476(2)
Lu2 C17 2.477(2)
Lu2 C22 2.479(2)
Lu2 C21 2.480(2)
Lu2 C13 2.493(2)
Lu2 Ga5 2.9924(3)
Lu2 Ga6 2.9986(3)
Lu2 Ga4 3.0018(3)
Lu2 H13B 2.45(3)
Lu2 H13C 2.53(3)
Lu2 H14B 2.47(3)
Lu2 H17B 2.43(3)
Lu2 H18B 2.48(3)
Lu2 H21B 2.46(3)
Lu2 H22B 2.44(3)
Ga1 C4 1.979(2)
Ga1 C3 1.985(2)
Ga1 C1 2.114(2)
Ga1 C2 2.116(2)
Ga2 C7 1.975(3)
Ga2 C8 1.975(3)
Ga2 C6 2.119(2)
Ga2 C5 2.121(2)
Ga3 C11 1.974(2)
Ga3 C12 1.980(2)
Ga3 C10 2.114(2)
Ga3 C9 2.117(2)
Ga4 C15 1.979(2)
Ga4 C16 1.985(2)
Ga4 C14 2.109(2)
Ga4 C13 2.111(2)
Ga5 C20 1.971(3)
Ga5 C19 1.975(3)
Ga5 C17 2.123(2)
Ga5 C18 2.124(2)
Ga6 C24 1.978(2)
Ga6 C23 1.988(2)
Ga6 C22 2.113(2)
Ga6 C21 2.115(2)
Ga7 C27 1.954(3)
Ga7 C25 1.960(3)
Ga7 C26 1.963(4)
C1 H1A 0.984(15)
C1 H1B 0.989(15)
C1 H1C 1.002(15)
C2 H2A 0.998(15)
C2 H2B 0.993(15)
C2 H2C 1.001(15)
C3 H3A 0.9800
C3 H3B 0.9800
C3 H3C 0.9800
C4 H4A 0.9800
C4 H4B 0.9800
C4 H4C 0.9800
C5 H5A 0.991(15)
C5 H5B 1.000(15)
C5 H5C 0.987(15)
C6 H6A 0.987(15)
C6 H6B 1.003(15)
C6 H6C 0.996(15)
C7 H7A 0.9800
C7 H7B 0.9800
C7 H7C 0.9800
C8 H8A 0.9800
C8 H8B 0.9800
C8 H8C 0.9800
C9 H9A 0.996(15)
C9 H9B 0.985(15)
C9 H9C 0.990(15)
C10 H10A 0.988(15)
C10 H10B 0.993(15)
C10 H10C 0.992(15)
C11 H11A 0.9800
C11 H11B 0.9800
C11 H11C 0.9800
C12 H12A 0.9800
C12 H12B 0.9800
C12 H12C 0.9800
C13 H13A 0.997(15)
C13 H13B 0.981(15)
C13 H13C 0.992(15)
C14 H14A 0.988(15)
C14 H14B 1.015(15)
C14 H14C 1.004(15)
C15 H15A 0.9800
C15 H15B 0.9800
C15 H15C 0.9800
C16 H16A 0.9800
C16 H16B 0.9800
C16 H16C 0.9800
C17 H17A 0.980(15)
C17 H17B 0.984(15)
C17 H17C 0.997(15)
C18 H18A 0.985(15)
C18 H18B 0.986(15)
C18 H18C 0.987(15)
C19 H19A 0.9800
C19 H19B 0.9800
C19 H19C 0.9800
C20 H20A 0.9800
C20 H20B 0.9800
C20 H20C 0.9800
C21 H21A 1.007(15)
C21 H21B 0.978(15)
C21 H21C 0.989(15)
C22 H22A 0.997(15)
C22 H22B 0.983(15)
C22 H22C 0.990(15)
C23 H23A 0.9800
C23 H23B 0.9800
C23 H23C 0.9800
C24 H24A 0.9800
C24 H24B 0.9800
C24 H24C 0.9800
C25 H25A 0.9800
C25 H25B 0.9800
C25 H25C 0.9800
C26 H26A 0.9800
C26 H26B 0.9800
C26 H26C 0.9800
C27 H27A 0.9800
C27 H27B 0.9800
C27 H27C 0.9800

loop_
_geom_torsion_atom_site_label_1
_geom_torsion_atom_site_label_2
_geom_torsion_atom_site_label_3
_geom_torsion_atom_site_label_4
_geom_torsion
C6 Lu1 Ga1 C4 0.21(11)
C9 Lu1 Ga1 C4 91.97(12)
C2 Lu1 Ga1 C4 87.78(12)
C10 Lu1 Ga1 C4 179.06(11)
C5 Lu1 Ga1 C4 -90.07(12)
C1 Lu1 Ga1 C4 -90.28(12)
Ga2 Lu1 Ga1 C4 -35.96(9)
Ga3 Lu1 Ga1 C4 144.87(9)
C6 Lu1 Ga1 C3 -176.70(10)
C9 Lu1 Ga1 C3 -84.95(12)
C2 Lu1 Ga1 C3 -89.13(12)
C10 Lu1 Ga1 C3 2.15(10)
C5 Lu1 Ga1 C3 93.02(12)
C1 Lu1 Ga1 C3 92.80(12)
Ga2 Lu1 Ga1 C3 147.12(9)
Ga3 Lu1 Ga1 C3 -32.05(9)
C6 Lu1 Ga1 C1 90.50(10)
C9 Lu1 Ga1 C1 -177.75(11)
C2 Lu1 Ga1 C1 178.07(11)
C10 Lu1 Ga1 C1 -90.65(10)
C5 Lu1 Ga1 C1 0.22(11)
Ga2 Lu1 Ga1 C1 54.32(8)
Ga3 Lu1 Ga1 C1 -124.85(8)
C6 Lu1 Ga1 C2 -87.57(9)
C9 Lu1 Ga1 C2 4.19(11)
C10 Lu1 Ga1 C2 91.28(9)
C5 Lu1 Ga1 C2 -177.85(11)
C1 Lu1 Ga1 C2 -178.07(11)
Ga2 Lu1 Ga1 C2 -123.75(8)
Ga3 Lu1 Ga1 C2 57.08(8)
C6 Lu1 Ga2 C7 90.52(13)
C9 Lu1 Ga2 C7 2.07(11)
C2 Lu1 Ga2 C7 94.06(12)
C10 Lu1 Ga2 C7 -86.91(13)
C5 Lu1 Ga2 C7 -88.86(13)
C1 Lu1 Ga2 C7 -177.61(11)
Ga1 Lu1 Ga2 C7 147.90(10)
Ga3 Lu1 Ga2 C7 -32.94(10)
C6 Lu1 Ga2 C8 -89.04(13)
C9 Lu1 Ga2 C8 -177.49(11)
C2 Lu1 Ga2 C8 -85.50(12)
C10 Lu1 Ga2 C8 93.53(12)
C5 Lu1 Ga2 C8 91.58(13)
C1 Lu1 Ga2 C8 2.83(11)
Ga1 Lu1 Ga2 C8 -31.66(10)
Ga3 Lu1 Ga2 C8 147.50(9)
C9 Lu1 Ga2 C6 -88.45(10)
C2 Lu1 Ga2 C6 3.53(11)
C10 Lu1 Ga2 C6 -177.43(11)
C5 Lu1 Ga2 C6 -179.38(12)
C1 Lu1 Ga2 C6 91.87(10)
Ga1 Lu1 Ga2 C6 57.38(8)
Ga3 Lu1 Ga2 C6 -123.46(8)
C6 Lu1 Ga2 C5 179.38(12)
C9 Lu1 Ga2 C5 90.93(10)
C2 Lu1 Ga2 C5 -177.09(11)
C10 Lu1 Ga2 C5 1.95(11)
C1 Lu1 Ga2 C5 -88.75(10)
Ga1 Lu1 Ga2 C5 -123.24(8)
Ga3 Lu1 Ga2 C5 55.92(8)
C6 Lu1 Ga3 C11 -89.87(11)
C9 Lu1 Ga3 C11 -90.79(12)
C2 Lu1 Ga3 C11 179.61(10)
C10 Lu1 Ga3 C11 89.89(12)
C5 Lu1 Ga3 C11 0.03(10)
C1 Lu1 Ga3 C11 90.82(12)
Ga2 Lu1 Ga3 C11 -35.42(9)
Ga1 Lu1 Ga3 C11 143.75(9)
C6 Lu1 Ga3 C12 90.51(12)
C9 Lu1 Ga3 C12 89.60(12)
C2 Lu1 Ga3 C12 -0.01(11)
C10 Lu1 Ga3 C12 -89.72(12)
C5 Lu1 Ga3 C12 -179.58(11)
C1 Lu1 Ga3 C12 -88.79(12)
Ga2 Lu1 Ga3 C12 144.97(9)
Ga1 Lu1 Ga3 C12 -35.87(9)
C6 Lu1 Ga3 C10 -179.76(11)
C9 Lu1 Ga3 C10 179.32(11)
C2 Lu1 Ga3 C10 89.72(10)
C5 Lu1 Ga3 C10 -89.86(10)
C1 Lu1 Ga3 C10 0.93(11)
Ga2 Lu1 Ga3 C10 -125.31(8)
Ga1 Lu1 Ga3 C10 53.86(8)
C6 Lu1 Ga3 C9 0.92(11)
C2 Lu1 Ga3 C9 -89.60(10)
C10 Lu1 Ga3 C9 -179.32(11)
C5 Lu1 Ga3 C9 90.83(10)
C1 Lu1 Ga3 C9 -178.38(11)
Ga2 Lu1 Ga3 C9 55.37(8)
Ga1 Lu1 Ga3 C9 -125.46(8)
C18 Lu2 Ga4 C15 1.20(10)
C14 Lu2 Ga4 C15 -86.89(12)
C17 Lu2 Ga4 C15 92.20(11)
C22 Lu2 Ga4 C15 -90.36(12)
C21 Lu2 Ga4 C15 -177.36(10)
C13 Lu2 Ga4 C15 91.39(12)
Ga5 Lu2 Ga4 C15 37.86(9)
Ga6 Lu2 Ga4 C15 -142.24(9)
C18 Lu2 Ga4 C16 178.17(11)
C14 Lu2 Ga4 C16 90.08(12)
C17 Lu2 Ga4 C16 -90.83(12)
C22 Lu2 Ga4 C16 86.61(12)
C21 Lu2 Ga4 C16 -0.39(11)
C13 Lu2 Ga4 C16 -91.64(12)
Ga5 Lu2 Ga4 C16 -145.17(9)
Ga6 Lu2 Ga4 C16 34.73(9)
C18 Lu2 Ga4 C14 88.09(10)
C17 Lu2 Ga4 C14 179.09(10)
C22 Lu2 Ga4 C14 -3.47(11)
C21 Lu2 Ga4 C14 -90.47(9)
C13 Lu2 Ga4 C14 178.28(11)
Ga5 Lu2 Ga4 C14 124.75(8)
Ga6 Lu2 Ga4 C14 -55.36(8)
C18 Lu2 Ga4 C13 -90.19(10)
C14 Lu2 Ga4 C13 -178.28(11)
C17 Lu2 Ga4 C13 0.81(11)
C22 Lu2 Ga4 C13 178.25(11)
C21 Lu2 Ga4 C13 91.25(10)
Ga5 Lu2 Ga4 C13 -53.53(8)
Ga6 Lu2 Ga4 C13 126.37(8)
C18 Lu2 Ga5 C20 -90.21(14)
C14 Lu2 Ga5 C20 -94.79(13)
C17 Lu2 Ga5 C20 88.93(14)
C22 Lu2 Ga5 C20 -2.54(12)
C21 Lu2 Ga5 C20 86.25(13)
C13 Lu2 Ga5 C20 177.48(12)
Ga6 Lu2 Ga5 C20 31.54(11)
Ga4 Lu2 Ga5 C20 -148.56(10)
C18 Lu2 Ga5 C19 89.72(13)
C14 Lu2 Ga5 C19 85.14(12)
C17 Lu2 Ga5 C19 -91.14(13)
C22 Lu2 Ga5 C19 177.39(11)
C21 Lu2 Ga5 C19 -93.82(12)
C13 Lu2 Ga5 C19 -2.59(11)
Ga6 Lu2 Ga5 C19 -148.53(9)
Ga4 Lu2 Ga5 C19 31.37(9)
C18 Lu2 Ga5 C17 -179.14(12)
C14 Lu2 Ga5 C17 176.27(11)
C22 Lu2 Ga5 C17 -91.48(10)
C21 Lu2 Ga5 C17 -2.68(11)
C13 Lu2 Ga5 C17 88.55(10)
Ga6 Lu2 Ga5 C17 -57.39(9)
Ga4 Lu2 Ga5 C17 122.50(9)
C14 Lu2 Ga5 C18 -4.59(12)
C17 Lu2 Ga5 C18 179.14(12)
C22 Lu2 Ga5 C18 87.66(10)
C21 Lu2 Ga5 C18 176.46(11)
C13 Lu2 Ga5 C18 -92.31(10)
Ga6 Lu2 Ga5 C18 121.75(9)
Ga4 Lu2 Ga5 C18 -58.36(9)
C18 Lu2 Ga6 C24 91.39(12)
C14 Lu2 Ga6 C24 -178.40(10)
C17 Lu2 Ga6 C24 0.16(10)
C22 Lu2 Ga6 C24 89.94(12)
C21 Lu2 Ga6 C24 -87.89(12)
C13 Lu2 Ga6 C24 -91.84(12)
Ga5 Lu2 Ga6 C24 36.36(9)
Ga4 Lu2 Ga6 C24 -143.54(9)
C18 Lu2 Ga6 C23 -89.50(12)
C14 Lu2 Ga6 C23 0.71(10)
C17 Lu2 Ga6 C23 179.27(11)
C22 Lu2 Ga6 C23 -90.95(12)
C21 Lu2 Ga6 C23 91.23(12)
C13 Lu2 Ga6 C23 87.27(12)
Ga5 Lu2 Ga6 C23 -144.53(9)
Ga4 Lu2 Ga6 C23 35.57(9)
C18 Lu2 Ga6 C22 1.45(11)
C14 Lu2 Ga6 C22 91.66(10)
C17 Lu2 Ga6 C22 -89.78(10)
C21 Lu2 Ga6 C22 -177.83(11)
C13 Lu2 Ga6 C22 178.22(11)
Ga5 Lu2 Ga6 C22 -53.58(8)
Ga4 Lu2 Ga6 C22 126.52(8)
C18 Lu2 Ga6 C21 179.28(11)
C14 Lu2 Ga6 C21 -90.51(9)
C17 Lu2 Ga6 C21 88.05(10)
C22 Lu2 Ga6 C21 177.83(11)
C13 Lu2 Ga6 C21 -3.95(11)
Ga5 Lu2 Ga6 C21 124.25(8)
Ga4 Lu2 Ga6 C21 -55.65(8)
C4 Ga1 C1 Lu1 117.24(9)
C3 Ga1 C1 Lu1 -110.76(9)
C2 Ga1 C1 Lu1 1.68(10)
C6 Lu1 C1 Ga1 -90.96(8)
C9 Lu1 C1 Ga1 54(2)
C2 Lu1 C1 Ga1 -1.35(8)
C10 Lu1 C1 Ga1 89.19(8)
C5 Lu1 C1 Ga1 -179.84(8)
Ga2 Lu1 C1 Ga1 -135.42(6)
Ga3 Lu1 C1 Ga1 88.54(8)
C4 Ga1 C2 Lu1 -118.32(9)
C3 Ga1 C2 Lu1 112.50(9)
C1 Ga1 C2 Lu1 -1.69(10)
C6 Lu1 C2 Ga1 93.06(8)
C9 Lu1 C2 Ga1 -177.02(8)
C10 Lu1 C2 Ga1 -88.73(8)
C5 Lu1 C2 Ga1 37.5(18)
C1 Lu1 C2 Ga1 1.35(8)
Ga2 Lu1 C2 Ga1 90.59(8)
Ga3 Lu1 C2 Ga1 -132.84(5)
C7 Ga2 C5 Lu1 116.73(10)
C8 Ga2 C5 Lu1 -113.33(9)
C6 Ga2 C5 Lu1 0.54(10)
C6 Lu1 C5 Ga2 -0.43(8)
C9 Lu1 C5 Ga2 -90.32(8)
C2 Lu1 C5 Ga2 55.1(18)
C10 Lu1 C5 Ga2 -178.63(8)
C1 Lu1 C5 Ga2 91.28(8)
Ga1 Lu1 C5 Ga2 91.13(8)
Ga3 Lu1 C5 Ga2 -134.52(6)
C7 Ga2 C6 Lu1 -115.82(10)
C8 Ga2 C6 Lu1 114.42(10)
C5 Ga2 C6 Lu1 -0.54(10)
C9 Lu1 C6 Ga2 92.08(8)
C2 Lu1 C6 Ga2 -177.46(8)
C10 Lu1 C6 Ga2 86(2)
C5 Lu1 C6 Ga2 0.43(8)
C1 Lu1 C6 Ga2 -89.06(8)
Ga1 Lu1 C6 Ga2 -133.27(6)
Ga3 Lu1 C6 Ga2 91.44(8)
C11 Ga3 C9 Lu1 114.50(9)
C12 Ga3 C9 Lu1 -115.48(9)
C10 Ga3 C9 Lu1 -0.59(10)
C6 Lu1 C9 Ga3 -179.34(8)
C2 Lu1 C9 Ga3 91.00(8)
C10 Lu1 C9 Ga3 0.48(8)
C5 Lu1 C9 Ga3 -90.45(8)
C1 Lu1 C9 Ga3 36(2)
Ga2 Lu1 C9 Ga3 -134.90(6)
Ga1 Lu1 C9 Ga3 88.08(8)
C11 Ga3 C10 Lu1 -114.95(9)
C12 Ga3 C10 Lu1 115.44(9)
C9 Ga3 C10 Lu1 0.59(10)
C6 Lu1 C10 Ga3 5(2)
C9 Lu1 C10 Ga3 -0.48(8)
C2 Lu1 C10 Ga3 -90.92(8)
C5 Lu1 C10 Ga3 91.14(8)
C1 Lu1 C10 Ga3 -179.33(8)
Ga2 Lu1 C10 Ga3 89.78(8)
Ga1 Lu1 C10 Ga3 -135.15(6)
C15 Ga4 C13 Lu2 -116.78(9)
C16 Ga4 C13 Lu2 112.57(9)
C14 Ga4 C13 Lu2 -1.49(10)
C18 Lu2 C13 Ga4 91.70(8)
C14 Lu2 C13 Ga4 1.20(8)
C17 Lu2 C13 Ga4 -179.41(8)
C22 Lu2 C13 Ga4 -43(2)
C21 Lu2 C13 Ga4 -88.70(8)
Ga5 Lu2 C13 Ga4 136.16(6)
Ga6 Lu2 C13 Ga4 -85.95(8)
C15 Ga4 C14 Lu2 118.71(9)
C16 Ga4 C14 Lu2 -113.21(10)
C13 Ga4 C14 Lu2 1.50(10)
C18 Lu2 C14 Ga4 -93.21(8)
C17 Lu2 C14 Ga4 -14.2(17)
C22 Lu2 C14 Ga4 177.53(8)
C21 Lu2 C14 Ga4 89.26(8)
C13 Lu2 C14 Ga4 -1.20(8)
Ga5 Lu2 C14 Ga4 -90.00(8)
Ga6 Lu2 C14 Ga4 133.42(6)
C20 Ga5 C17 Lu2 -116.24(10)
C19 Ga5 C17 Lu2 113.02(10)
C18 Ga5 C17 Lu2 -0.74(11)
C18 Lu2 C17 Ga5 0.60(9)
C14 Lu2 C17 Ga5 -78.4(16)
C22 Lu2 C17 Ga5 89.82(8)
C21 Lu2 C17 Ga5 178.11(8)
C13 Lu2 C17 Ga5 -91.44(8)
Ga6 Lu2 C17 Ga5 133.98(6)
Ga4 Lu2 C17 Ga5 -92.01(8)
C20 Ga5 C18 Lu2 115.62(11)
C19 Ga5 C18 Lu2 -113.69(10)
C17 Ga5 C18 Lu2 0.74(11)
C14 Lu2 C18 Ga5 176.76(8)
C17 Lu2 C18 Ga5 -0.60(9)
C22 Lu2 C18 Ga5 -92.54(8)
C21 Lu2 C18 Ga5 -82.0(17)
C13 Lu2 C18 Ga5 88.75(8)
Ga6 Lu2 C18 Ga5 -93.55(8)
Ga4 Lu2 C18 Ga5 132.78(6)
C24 Ga6 C21 Lu2 116.81(9)
C23 Ga6 C21 Lu2 -114.14(9)
C22 Ga6 C21 Lu2 1.88(10)
C18 Lu2 C21 Ga6 -12.0(18)
C14 Lu2 C21 Ga6 89.20(8)
C17 Lu2 C21 Ga6 -93.42(8)
C22 Lu2 C21 Ga6 -1.51(8)
C13 Lu2 C21 Ga6 177.18(8)
Ga5 Lu2 C21 Ga6 -91.54(8)
Ga4 Lu2 C21 Ga6 133.20(6)
C24 Ga6 C22 Lu2 -115.84(9)
C23 Ga6 C22 Lu2 114.27(9)
C21 Ga6 C22 Lu2 -1.88(10)
C18 Lu2 C22 Ga6 -178.94(8)
C14 Lu2 C22 Ga6 -88.38(8)
C17 Lu2 C22 Ga6 92.17(8)
C21 Lu2 C22 Ga6 1.51(8)
C13 Lu2 C22 Ga6 -44(2)
Ga5 Lu2 C22 Ga6 136.63(6)
Ga4 Lu2 C22 Ga6 -85.96(8)
